data_7125462
loop_
_publ_author_name
'P\'erollier, C\'eline'
'P\'ecaut, Jacques'
'Ramasseul, Ren\'e'
'Marchon, Jean-Claude'
'Bau, Robert'

_publ_section_title
;
 High-yield synthesis of a chiroporphyrin by hydrogen bond-directed
 cyclisation
;
_journal_issue 16
_journal_name_full 'Chemical Communications'
_journal_page_first 1597
_journal_paper_doi 10.1039/a904134f
_journal_year 1999
_chemical_formula_sum 'C106 H168 N12 Ni O16 S5'
_chemical_formula_weight 2085.53
_space_group_IT_number 96
_space_group_name_Hall 'P 4nw 2abw'
_space_group_name_H-M_alt 'P 43 21 2'
_symmetry_cell_setting tetragonal
_symmetry_space_group_name_H-M 'P 43 21 2'
_atom_sites_solution_hydrogens geom
_atom_sites_solution_primary direct
_atom_sites_solution_secondary difmap
_audit_creation_method SHELXL-97
_cell_angle_alpha 90.00
_cell_angle_beta 90.00
_cell_angle_gamma 90.00
_cell_formula_units_Z 4
_cell_length_a 15.091(3)
_cell_length_b 15.091(3)
_cell_length_c 63.545(18)
_cell_measurement_temperature 293(2)
_cell_volume 14472(6)
_computing_cell_refinement 'Bruker SMART'
_computing_data_collection 'Bruker SMART'
_computing_data_reduction 'Bruker SHELXTL'
_computing_molecular_graphics 'Bruker SHELXTL'
_computing_publication_material 'Bruker SHELXTL'
_computing_structure_refinement 'SHELXL-97 (Sheldrick, 1997)'
_computing_structure_solution 'SHELXS-97 (Sheldrick, 1990)'
_diffrn_ambient_temperature 293(2)
_diffrn_measured_fraction_theta_full 0.936
_diffrn_measured_fraction_theta_max 0.936
_diffrn_measurement_device_type 'CCD area detector'
_diffrn_measurement_method 'phi and omega scans'
_diffrn_radiation_monochromator graphite
_diffrn_radiation_source 'fine-focus sealed tube'
_diffrn_radiation_type MoK\a
_diffrn_radiation_wavelength 0.71073
_diffrn_reflns_av_R_equivalents 0.3052
_diffrn_reflns_av_sigmaI/netI 0.5436
_diffrn_reflns_limit_h_max 15
_diffrn_reflns_limit_h_min -16
_diffrn_reflns_limit_k_max 17
_diffrn_reflns_limit_k_min -15
_diffrn_reflns_limit_l_max 70
_diffrn_reflns_limit_l_min -49
_diffrn_reflns_number 46236
_diffrn_reflns_theta_full 24.30
_diffrn_reflns_theta_max 24.30
_diffrn_reflns_theta_min 5.31
_exptl_absorpt_coefficient_mu 0.257
_exptl_absorpt_correction_type none
_exptl_crystal_density_diffrn 0.957
_exptl_crystal_density_method 'not measured'
_exptl_crystal_F_000 4496
_refine_diff_density_max 0.558
_refine_diff_density_min -0.297
_refine_diff_density_rms 0.075
_refine_ls_abs_structure_details 'Flack H D (1983), Acta Cryst. A39, 876-881'
_refine_ls_abs_structure_Flack 0.05(5)
_refine_ls_extinction_method none
_refine_ls_goodness_of_fit_ref 1.015
_refine_ls_hydrogen_treatment mixed
_refine_ls_matrix_type full
_refine_ls_number_parameters 643
_refine_ls_number_reflns 10825
_refine_ls_number_restraints 0
_refine_ls_restrained_S_all 1.015
_refine_ls_R_factor_all 0.3255
_refine_ls_R_factor_gt 0.1198
_refine_ls_shift/su_max 1.449
_refine_ls_shift/su_mean 0.065
_refine_ls_structure_factor_coef Fsqd
_refine_ls_weighting_details 'calc w=1/[\s^2^(Fo^2^)+(0.1000P)^2^+0.0000P] where P=(Fo^2^+2Fc^2^)/3'
_refine_ls_weighting_scheme calc
_refine_ls_wR_factor_gt 0.2650
_refine_ls_wR_factor_ref 0.3091
_reflns_number_gt 2864
_reflns_number_total 10825
_reflns_threshold_expression >2sigma(I)
_cod_data_source_file 904134f.txt
_cod_data_source_block Ni-3
_cod_depositor_comments
;
The following automatic conversions were performed:

data item '_symmetry_cell_setting' value 'Tetragonal' was changed to
'tetragonal' in accordance with the
/home/saulius/struct/COD-crude-data/automatic-downloads/DataCite-retrospective/RSC/depositions/lib/dictionaries/cif_core.dic
dictionary named 'cif_core.dic' version 2.4.2 last updated on
2011-04-26.

Automatic conversion script
Id: cif_fix_values 6909 2019-04-08 15:41:33Z antanas 
;
_cod_original_sg_symbol_H-M P4(3)2(1)2
_cod_database_code 7125462

loop_
_symmetry_equiv_pos_as_xyz
'x, y, z'
'-x, -y, z+1/2'
'-y+1/2, x+1/2, z+3/4'
'y+1/2, -x+1/2, z+1/4'
'-x+1/2, y+1/2, -z+3/4'
'x+1/2, -y+1/2, -z+1/4'
'y, x, -z'
'-y, -x, -z+1/2'

loop_
_atom_site_label
_atom_site_type_symbol
_atom_site_fract_x
_atom_site_fract_y
_atom_site_fract_z
_atom_site_U_iso_or_equiv
_atom_site_adp_type
_atom_site_occupancy
_atom_site_symmetry_multiplicity
_atom_site_calc_flag
_atom_site_refinement_flags
Ni Ni 1.03562(3) 0.03562(3) 0.5000 0.05629(16) Uani 1 2 d S
O1 O 1.24165(14) 0.14654(15) 0.55897(3) 0.0906(10) Uani 1 1 d .
O2 O 1.30611(18) -0.01471(14) 0.61201(3) 0.1129(10) Uani 1 1 d .
O11 O 0.71851(14) 0.03925(15) 0.47092(3) 0.0896(9) Uani 1 1 d .
O12 O 0.62135(17) 0.24640(15) 0.43119(4) 0.1155(10) Uani 1 1 d .
N1 N 1.09533(14) -0.02129(15) 0.52259(3) 0.0471(8) Uani 1 1 d .
N2 N 0.96740(15) 0.10273(16) 0.51919(3) 0.0627(9) Uani 1 1 d .
N11 N 1.30679(14) 0.10843(18) 0.58972(4) 0.0745(10) Uani 1 1 d .
N12 N 1.27713(16) 0.12202(17) 0.62492(4) 0.0801(10) Uani 1 1 d .
H12 H 1.2808 0.1775 0.6219 0.096 Uiso 1 1 calc R
N31 N 0.62353(16) 0.11452(17) 0.45077(4) 0.0719(10) Uani 1 1 d .
N32 N 0.51598(15) 0.22155(18) 0.45544(4) 0.0858(11) Uani 1 1 d .
H32 H 0.4934 0.1843 0.4642 0.103 Uiso 1 1 calc R
C1 C 1.1398(2) -0.10417(17) 0.52195(4) 0.0651(13) Uani 1 1 d .
C2 C 1.1716(2) -0.1225(2) 0.54255(4) 0.0793(14) Uani 1 1 d .
H2 H 1.2004 -0.1740 0.5467 0.095 Uiso 1 1 calc R
C3 C 1.15328(18) -0.0532(2) 0.55493(5) 0.0687(13) Uani 1 1 d .
H3 H 1.1718 -0.0462 0.5688 0.082 Uiso 1 1 calc R
C4 C 1.1010(2) 0.00749(19) 0.54341(4) 0.0587(12) Uani 1 1 d .
C5 C 1.0554(2) 0.0747(2) 0.55214(4) 0.0762(13) Uani 1 1 d .
C6 C 0.98379(18) 0.1133(2) 0.53970(5) 0.0727(13) Uani 1 1 d .
C7 C 0.91655(18) 0.1689(2) 0.54954(5) 0.0861(14) Uani 1 1 d .
H7 H 0.9166 0.1925 0.5631 0.103 Uiso 1 1 calc R
C8 C 0.8564(2) 0.1779(2) 0.53500(5) 0.0813(14) Uani 1 1 d .
H8 H 0.8012 0.2042 0.5369 0.098 Uiso 1 1 calc R
C9 C 0.88808(17) 0.1417(2) 0.51588(4) 0.0571(11) Uani 1 1 d .
C10 C 0.84775(18) 0.1582(2) 0.49642(4) 0.0595(11) Uani 1 1 d .
C11 C 1.05689(18) 0.0930(2) 0.57517(4) 0.0731(13) Uani 1 1 d .
H11 H 1.0152 0.0582 0.5836 0.088 Uiso 1 1 calc R
C12 C 1.0758(2) 0.1897(3) 0.58343(5) 0.1018(14) Uani 1 1 d .
C13 C 1.0965(3) 0.2646(2) 0.57077(6) 0.1238(18) Uani 1 1 d .
H13A H 1.1273 0.2455 0.5584 0.186 Uiso 1 1 calc R
H13B H 1.1334 0.3045 0.5786 0.186 Uiso 1 1 calc R
H13C H 1.0428 0.2942 0.5668 0.186 Uiso 1 1 calc R
C14 C 1.0277(3) 0.2017(4) 0.60629(6) 0.181(2) Uani 1 1 d .
H14A H 1.0379 0.2606 0.6114 0.272 Uiso 1 1 calc R
H14B H 1.0519 0.1595 0.6161 0.272 Uiso 1 1 calc R
H14C H 0.9652 0.1918 0.6048 0.272 Uiso 1 1 calc R
C15 C 1.1427(2) 0.1177(3) 0.58610(5) 0.1038(16) Uani 1 1 d .
H15 H 1.1438 0.0959 0.6006 0.125 Uiso 1 1 calc R
C16 C 1.2366(2) 0.1288(2) 0.57734(5) 0.0816(15) Uani 1 1 d .
C17 C 1.3952(2) 0.1068(2) 0.58013(5) 0.0775(13) Uani 1 1 d .
H17 H 1.3932 0.1475 0.5681 0.093 Uiso 1 1 calc R
C18 C 1.4229(2) 0.0198(2) 0.57181(6) 0.1062(16) Uani 1 1 d .
H18A H 1.3768 -0.0025 0.5626 0.127 Uiso 1 1 calc R
H18B H 1.4287 -0.0214 0.5835 0.127 Uiso 1 1 calc R
C19 C 1.5103(2) 0.0219(3) 0.55969(6) 0.1324(19) Uani 1 1 d .
H19A H 1.5265 -0.0373 0.5552 0.159 Uiso 1 1 calc R
H19B H 1.5047 0.0592 0.5473 0.159 Uiso 1 1 calc R
C20 C 1.5800(2) 0.0588(3) 0.57427(6) 0.1268(19) Uani 1 1 d .
H20A H 1.5919 0.0159 0.5853 0.152 Uiso 1 1 calc R
H20B H 1.6345 0.0676 0.5664 0.152 Uiso 1 1 calc R
C21 C 1.5533(2) 0.1450(3) 0.58420(7) 0.1257(19) Uani 1 1 d .
H21A H 1.5980 0.1620 0.5944 0.151 Uiso 1 1 calc R
H21B H 1.5515 0.1904 0.5734 0.151 Uiso 1 1 calc R
C22 C 1.4660(2) 0.1416(2) 0.59485(6) 0.1120(16) Uani 1 1 d .
H22A H 1.4499 0.2005 0.5996 0.134 Uiso 1 1 calc R
H22B H 1.4699 0.1034 0.6071 0.134 Uiso 1 1 calc R
C23 C 1.2950(2) 0.0620(3) 0.61023(5) 0.0935(15) Uani 1 1 d .
C24 C 1.2508(2) 0.0940(3) 0.64646(6) 0.1058(14) Uiso 1 1 d .
H24 H 1.2787 0.0358 0.6481 0.127 Uiso 1 1 calc R
C25 C 1.1570(2) 0.0752(3) 0.64752(6) 0.142(2) Uani 1 1 d .
H25A H 1.1424 0.0307 0.6371 0.171 Uiso 1 1 calc R
H25B H 1.1241 0.1285 0.6442 0.171 Uiso 1 1 calc R
C26 C 1.1279(4) 0.0410(4) 0.66983(6) 0.207(3) Uani 1 1 d .
H26A H 1.0639 0.0353 0.6706 0.249 Uiso 1 1 calc R
H26B H 1.1544 -0.0161 0.6728 0.249 Uiso 1 1 calc R
C27 C 1.1587(5) 0.1067(4) 0.68448(8) 0.273(4) Uani 1 1 d .
H27A H 1.1347 0.0930 0.6983 0.328 Uiso 1 1 calc R
H27B H 1.1354 0.1639 0.6803 0.328 Uiso 1 1 calc R
C28 C 1.2653(3) 0.1144(4) 0.68644(8) 0.177(2) Uiso 1 1 d .
H28A H 1.2908 0.0566 0.6892 0.213 Uiso 1 1 calc R
H28B H 1.2809 0.1537 0.6979 0.213 Uiso 1 1 calc R
C29 C 1.3080(4) 0.1580(3) 0.66182(7) 0.200(3) Uani 1 1 d .
H29A H 1.2939 0.2201 0.6599 0.239 Uiso 1 1 calc R
H29B H 1.3713 0.1488 0.6603 0.239 Uiso 1 1 calc R
C31 C 0.76461(19) 0.2081(2) 0.49602(5) 0.0866(14) Uani 1 1 d .
H31 H 0.7720 0.2716 0.4987 0.104 Uiso 1 1 calc R
C32 C 0.6769(2) 0.1689(3) 0.50505(5) 0.1071(16) Uani 1 1 d .
C33 C 0.6160(2) 0.2374(3) 0.51629(6) 0.1204(18) Uani 1 1 d .
H33A H 0.5662 0.2073 0.5224 0.181 Uiso 1 1 calc R
H33B H 0.5955 0.2803 0.5062 0.181 Uiso 1 1 calc R
H33C H 0.6489 0.2668 0.5272 0.181 Uiso 1 1 calc R
C34 C 0.6749(2) 0.0796(3) 0.51541(5) 0.137(2) Uani 1 1 d .
H34A H 0.6165 0.0682 0.5207 0.206 Uiso 1 1 calc R
H34B H 0.7166 0.0786 0.5268 0.206 Uiso 1 1 calc R
H34C H 0.6904 0.0349 0.5053 0.206 Uiso 1 1 calc R
C35 C 0.68363(19) 0.1857(2) 0.48187(4) 0.0725(13) Uani 1 1 d .
H35 H 0.6503 0.2373 0.4769 0.087 Uiso 1 1 calc R
C36 C 0.67798(19) 0.1083(2) 0.46841(5) 0.0624(12) Uani 1 1 d .
C37 C 0.6245(2) 0.0429(2) 0.43407(5) 0.0842(14) Uani 1 1 d .
H37 H 0.6352 -0.0132 0.4414 0.101 Uiso 1 1 calc R
C38 C 0.6947(3) 0.0532(2) 0.41925(6) 0.1165(18) Uani 1 1 d .
H38A H 0.6869 0.1094 0.4121 0.140 Uiso 1 1 calc R
H38B H 0.7502 0.0561 0.4269 0.140 Uiso 1 1 calc R
C39 C 0.7011(3) -0.0134(3) 0.40417(7) 0.1475(18) Uiso 1 1 d .
H39A H 0.7597 -0.0116 0.3979 0.177 Uiso 1 1 calc R
H39B H 0.6943 -0.0705 0.4110 0.177 Uiso 1 1 calc R
C40 C 0.6488(10) -0.0070(3) 0.39105(8) 0.482(10) Uani 1 1 d .
H40A H 0.6605 -0.0480 0.3796 0.578 Uiso 1 1 calc R
H40B H 0.6467 0.0528 0.3855 0.578 Uiso 1 1 calc R
C41 C 0.5474(4) -0.0350(5) 0.40462(10) 0.240(3) Uiso 1 1 d .
H41A H 0.4979 -0.0324 0.3949 0.287 Uiso 1 1 calc R
H41B H 0.5512 -0.0949 0.4101 0.287 Uiso 1 1 calc R
C42 C 0.5310(2) 0.0369(3) 0.42452(6) 0.1187(16) Uani 1 1 d .
H42A H 0.5109 0.0940 0.4194 0.142 Uiso 1 1 calc R
H42B H 0.4885 0.0142 0.4346 0.142 Uiso 1 1 calc R
C43 C 0.58737(19) 0.20158(19) 0.44465(5) 0.0535(12) Uani 1 1 d .
C44 C 0.4757(2) 0.3086(2) 0.45228(6) 0.1020(16) Uani 1 1 d .
H44 H 0.5127 0.3477 0.4436 0.122 Uiso 1 1 calc R
C45 C 0.3932(4) 0.2850(4) 0.44188(13) 0.306(4) Uani 1 1 d .
H45A H 0.3573 0.2477 0.4509 0.367 Uiso 1 1 calc R
H45B H 0.4050 0.2534 0.4289 0.367 Uiso 1 1 calc R
C46 C 0.3426(3) 0.3786(4) 0.43705(9) 0.204(3) Uani 1 1 d .
H46A H 0.3775 0.4169 0.4280 0.245 Uiso 1 1 calc R
H46B H 0.2847 0.3692 0.4308 0.245 Uiso 1 1 calc R
C47 C 0.3357(3) 0.4153(3) 0.45932(6) 0.240(2) Uani 1 1 d .
H47A H 0.3166 0.3686 0.4688 0.288 Uiso 1 1 calc R
H47B H 0.2914 0.4619 0.4597 0.288 Uiso 1 1 calc R
C48 C 0.4391(7) 0.4586(5) 0.46825(10) 0.498(5) Uani 1 1 d .
H48A H 0.4757 0.4857 0.4575 0.598 Uiso 1 1 calc R
H48B H 0.4362 0.4942 0.4810 0.598 Uiso 1 1 calc R
C49 C 0.4565(6) 0.3456(3) 0.47220(7) 0.426(4) Uani 1 1 d .
H49A H 0.5057 0.3363 0.4818 0.511 Uiso 1 1 calc R
H49B H 0.4040 0.3183 0.4781 0.511 Uiso 1 1 calc R
S1A S 1.15372(18) -0.41228(19) 0.25870(4) 0.1470(12) Uani 0.50 1 d P
S1B S 1.08693(19) -0.4610(2) 0.25078(5) 0.1716(13) Uani 0.50 1 d P
O51 O 1.0602(2) -0.3821(2) 0.26176(5) 0.2163(15) Uani 1 1 d .
C51 C 1.1252(6) -0.5212(5) 0.27129(12) 0.318(4) Uani 1 1 d .
C52 C 1.1615(3) -0.4390(4) 0.23610(6) 0.220(3) Uani 1 1 d .
S2 S 0.8152(3) -0.1079(3) 0.36652(9) 0.306(3) Uani 0.50 1 d P
C61 C 0.8546(7) -0.1891(7) 0.38450(13) 0.195(5) Uani 0.50 1 d P
O61 O 0.7380(10) -0.1024(10) 0.3490(2) 0.375(6) Uiso 0.50 1 d P
C62 C 0.8971(5) -0.0827(5) 0.34581(10) 0.088(2) Uiso 0.50 1 d P
S3 S 1.11218(11) -0.21550(11) 0.37419(2) 0.1760(8) Uani 1 1 d .
O71 O 1.1950(2) -0.2602(2) 0.37377(6) 0.1830(17) Uani 1 1 d .
C71 C 1.0784(6) -0.1999(5) 0.39920(7) 0.329(5) Uani 1 1 d .
C72 C 1.0257(5) -0.3000(6) 0.37248(8) 0.294(4) Uani 1 1 d .
O21 O 0.9870(4) -0.0534(5) 0.61485(11) 0.194(3) Uani 0.50 1 d P
O23 O 0.8647(3) -0.1459(3) 0.43465(10) 0.159(3) Uani 0.553(3) 1 d P
O22 O 0.8131(3) -0.1723(4) 0.46023(7) 0.096(2) Uani 0.447(3) 1 d P

loop_
_atom_site_aniso_label
_atom_site_aniso_U_11
_atom_site_aniso_U_22
_atom_site_aniso_U_33
_atom_site_aniso_U_23
_atom_site_aniso_U_13
_atom_site_aniso_U_12
Ni 0.05352(19) 0.05352(19) 0.0618(3) -0.0123(3) 0.0123(3) 0.0090(4)
O1 0.0902(17) 0.0985(18) 0.0831(16) -0.0045(15) -0.0155(15) -0.0077(15)
O2 0.192(2) 0.0717(16) 0.0745(16) -0.0061(13) 0.0043(17) 0.0741(16)
O11 0.1069(17) 0.0720(15) 0.0898(16) 0.0118(15) -0.0384(14) 0.0015(16)
O12 0.146(2) 0.0755(17) 0.1252(18) 0.0023(15) 0.0857(16) 0.0187(16)
N1 0.0376(14) 0.0640(16) 0.0396(14) -0.0064(14) 0.0091(12) -0.0004(14)
N2 0.0360(14) 0.1087(18) 0.0435(13) -0.0491(14) 0.0182(13) -0.0075(16)
N11 0.0295(14) 0.123(2) 0.0713(18) -0.0122(17) -0.0300(14) 0.0455(15)
N12 0.0791(18) 0.0736(18) 0.0874(19) -0.0402(16) 0.0107(17) 0.0408(15)
N31 0.0612(18) 0.0758(19) 0.0785(19) -0.0170(17) -0.0046(16) -0.0153(16)
N32 0.0544(17) 0.121(2) 0.0818(19) 0.0095(18) -0.0093(16) -0.0585(17)
C1 0.111(3) 0.0147(17) 0.070(2) 0.0165(17) 0.004(2) 0.0050(19)
C2 0.106(3) 0.085(3) 0.047(2) 0.028(2) 0.023(2) 0.032(2)
C3 0.043(2) 0.102(3) 0.061(2) -0.011(2) -0.0016(18) 0.005(2)
C4 0.065(2) 0.069(2) 0.0416(18) 0.0021(17) -0.0204(17) 0.0174(19)
C5 0.082(2) 0.091(2) 0.0561(19) -0.0444(18) -0.0214(19) 0.046(2)
C6 0.033(2) 0.083(2) 0.102(2) -0.049(2) 0.0267(19) 0.0030(19)
C7 0.0357(19) 0.156(3) 0.066(2) -0.059(2) -0.0285(18) 0.046(2)
C8 0.057(2) 0.125(3) 0.062(2) -0.014(2) -0.0146(19) 0.030(2)
C9 0.0169(17) 0.098(2) 0.0566(19) -0.0444(18) 0.0109(16) -0.0049(18)
C10 0.0490(19) 0.098(2) 0.0320(17) -0.0464(18) 0.0017(17) 0.0034(17)
C11 0.040(2) 0.121(3) 0.058(2) -0.025(2) -0.0221(17) 0.031(2)
C12 0.082(2) 0.163(3) 0.061(2) -0.064(2) -0.0249(19) 0.088(2)
C13 0.123(3) 0.056(3) 0.192(4) 0.021(3) -0.083(3) 0.003(2)
C14 0.103(3) 0.314(6) 0.126(3) -0.108(4) 0.005(3) 0.049(4)
C15 0.064(2) 0.186(4) 0.061(2) -0.064(2) -0.001(2) -0.013(3)
C16 0.093(3) 0.087(3) 0.065(2) 0.010(2) 0.025(2) 0.000(2)
C17 0.080(2) 0.059(2) 0.093(3) -0.023(2) -0.025(2) 0.020(2)
C18 0.045(2) 0.131(3) 0.142(3) -0.024(3) -0.006(2) -0.023(2)
C19 0.064(3) 0.209(4) 0.124(3) -0.066(3) -0.013(2) -0.008(3)
C20 0.057(2) 0.214(4) 0.110(3) -0.058(3) -0.030(2) 0.024(3)
C21 0.024(2) 0.163(4) 0.190(4) -0.036(3) -0.032(2) -0.028(2)
C22 0.071(2) 0.091(3) 0.175(3) 0.014(3) -0.071(3) 0.021(2)
C23 0.094(3) 0.126(3) 0.061(2) -0.008(2) -0.013(2) 0.052(2)
C25 0.072(3) 0.229(5) 0.125(3) 0.009(4) 0.031(3) 0.056(3)
C26 0.195(4) 0.326(6) 0.102(3) -0.052(4) 0.012(3) 0.128(4)
C27 0.426(9) 0.224(6) 0.170(4) 0.079(4) 0.144(5) 0.067(6)
C29 0.309(6) 0.143(4) 0.147(4) -0.059(3) -0.039(4) -0.090(4)
C31 0.056(2) 0.131(3) 0.073(2) -0.058(2) -0.027(2) 0.020(2)
C32 0.037(2) 0.197(4) 0.087(3) -0.079(3) -0.028(2) 0.027(2)
C33 0.081(3) 0.175(4) 0.106(3) -0.054(3) -0.023(2) 0.055(3)
C34 0.072(3) 0.268(5) 0.072(3) -0.010(3) -0.012(2) -0.016(3)
C35 0.056(2) 0.103(3) 0.058(2) -0.0639(19) -0.0239(18) 0.017(2)
C36 0.049(2) 0.054(2) 0.084(2) 0.024(2) -0.006(2) -0.0044(19)
C37 0.078(2) 0.064(2) 0.110(3) -0.042(2) -0.005(2) -0.014(2)
C38 0.127(3) 0.105(3) 0.118(3) -0.060(3) -0.020(3) 0.002(3)
C40 1.29(3) 0.053(3) 0.106(4) -0.058(3) 0.062(9) 0.021(8)
C42 0.112(3) 0.110(3) 0.134(3) -0.026(3) -0.023(3) -0.052(3)
C43 0.045(2) 0.041(2) 0.075(2) -0.0095(19) -0.0019(19) 0.0117(17)
C44 0.058(2) 0.108(3) 0.140(3) 0.033(3) 0.022(3) 0.049(2)
C45 0.184(5) 0.200(6) 0.535(10) 0.021(6) -0.181(5) 0.076(4)
C46 0.110(3) 0.240(5) 0.262(5) 0.102(4) -0.061(4) 0.049(4)
C47 0.382(4) 0.189(4) 0.149(3) 0.059(3) 0.213(3) 0.198(3)
C48 0.899(13) 0.419(7) 0.176(5) -0.149(5) -0.226(7) 0.437(7)
C49 0.974(12) 0.243(4) 0.061(3) -0.041(3) -0.013(5) 0.408(5)
S1A 0.139(2) 0.174(2) 0.128(2) -0.0608(18) 0.0083(17) -0.0272(19)
S1B 0.139(2) 0.209(3) 0.167(2) 0.047(3) -0.009(2) -0.010(2)
O51 0.198(3) 0.273(3) 0.178(3) -0.094(2) 0.032(2) 0.162(2)
C51 0.382(8) 0.267(7) 0.304(7) 0.104(6) -0.128(7) -0.156(6)
C52 0.167(4) 0.416(7) 0.076(3) 0.081(4) 0.002(3) -0.162(4)
S2 0.194(3) 0.299(4) 0.426(6) -0.080(4) 0.082(4) -0.112(3)
C61 0.269(10) 0.233(9) 0.084(6) 0.013(6) -0.019(7) 0.182(7)
S3 0.1872(14) 0.1891(14) 0.1519(12) -0.0036(12) 0.0125(12) 0.0323(12)
O71 0.118(2) 0.158(3) 0.272(4) -0.003(3) 0.057(3) 0.020(2)
C71 0.662(12) 0.230(6) 0.095(3) 0.008(4) 0.182(5) 0.036(8)
C72 0.289(7) 0.458(9) 0.134(4) 0.125(5) -0.098(4) -0.117(7)
O21 0.160(6) 0.214(6) 0.209(6) -0.037(5) 0.005(5) 0.041(5)
O23 0.096(3) 0.047(3) 0.333(7) 0.024(4) -0.060(4) 0.047(2)
O22 0.048(3) 0.152(5) 0.088(4) 0.001(4) 0.038(3) -0.033(3)

loop_
_atom_type_symbol
_atom_type_description
_atom_type_scat_dispersion_real
_atom_type_scat_dispersion_imag
_atom_type_scat_source
C C 0.0033 0.0016 'International Tables Vol C Tables 4.2.6.8 and 6.1.1.4'
H H 0.0000 0.0000 'International Tables Vol C Tables 4.2.6.8 and 6.1.1.4'
N N 0.0061 0.0033 'International Tables Vol C Tables 4.2.6.8 and 6.1.1.4'
O O 0.0106 0.0060 'International Tables Vol C Tables 4.2.6.8 and 6.1.1.4'
S S 0.1246 0.1234 'International Tables Vol C Tables 4.2.6.8 and 6.1.1.4'
Ni Ni 0.3393 1.1124 'International Tables Vol C Tables 4.2.6.8 and 6.1.1.4'

loop_
_geom_angle_atom_site_label_1
_geom_angle_atom_site_label_2
_geom_angle_atom_site_label_3
_geom_angle
_geom_angle_site_symmetry_1
_geom_angle_site_symmetry_3
N2 Ni N2 179.28(15) 7_646 .
N2 Ni N1 89.26(9) 7_646 .
N2 Ni N1 90.75(9) . .
N2 Ni N1 90.75(9) 7_646 7_646
N2 Ni N1 89.26(9) . 7_646
N1 Ni N1 178.20(14) . 7_646
C4 N1 C1 105.8(2) . .
C4 N1 Ni 127.20(19) . .
C1 N1 Ni 126.90(17) . .
C6 N2 C9 105.3(2) . .
C6 N2 Ni 126.3(2) . .
C9 N2 Ni 128.01(18) . .
C16 N11 C17 118.3(3) . .
C16 N11 C23 121.4(3) . .
C17 N11 C23 117.7(2) . .
C23 N12 C24 120.5(3) . .
C36 N31 C43 119.4(2) . .
C36 N31 C37 120.6(2) . .
C43 N31 C37 117.0(2) . .
C43 N32 C44 118.5(3) . .
C10 C1 N1 125.0(2) 7_646 .
C10 C1 C2 126.8(3) 7_646 .
N1 C1 C2 107.7(2) . .
C3 C2 C1 108.7(3) . .
C2 C3 C4 108.5(3) . .
C5 C4 N1 126.5(3) . .
C5 C4 C3 124.1(3) . .
N1 C4 C3 108.9(2) . .
C4 C5 C6 117.1(3) . .
C4 C5 C11 122.5(3) . .
C6 C5 C11 117.9(3) . .
N2 C6 C7 111.0(3) . .
N2 C6 C5 128.1(3) . .
C7 C6 C5 120.9(3) . .
C8 C7 C6 103.9(3) . .
C7 C8 C9 109.5(3) . .
N2 C9 C10 126.9(2) . .
N2 C9 C8 109.5(2) . .
C10 C9 C8 122.8(3) . .
C9 C10 C1 118.3(3) . 7_646
C9 C10 C31 118.7(2) . .
C1 C10 C31 122.1(2) 7_646 .
C5 C11 C15 120.6(3) . .
C5 C11 C12 120.1(3) . .
C15 C11 C12 57.7(2) . .
C13 C12 C15 119.6(3) . .
C13 C12 C11 125.9(3) . .
C15 C12 C11 59.1(2) . .
C13 C12 C14 120.9(3) . .
C15 C12 C14 106.2(3) . .
C11 C12 C14 108.5(3) . .
C12 C15 C11 63.3(2) . .
C12 C15 C16 120.3(3) . .
C11 C15 C16 130.6(3) . .
O1 C16 N11 124.4(3) . .
O1 C16 C15 115.9(3) . .
N11 C16 C15 119.2(3) . .
N11 C17 C18 114.9(3) . .
N11 C17 C22 112.3(3) . .
C18 C17 C22 109.2(3) . .
C17 C18 C19 113.9(3) . .
C20 C19 C18 107.5(3) . .
C21 C20 C19 113.0(3) . .
C22 C21 C20 113.7(3) . .
C21 C22 C17 110.9(3) . .
O2 C23 N12 129.3(3) . .
O2 C23 N11 122.1(3) . .
N12 C23 N11 108.5(3) . .
C25 C24 N12 111.1(3) . .
C25 C24 C29 127.7(4) . .
N12 C24 C29 104.0(3) . .
C24 C25 C26 112.4(3) . .
C27 C26 C25 105.5(5) . .
C26 C27 C28 115.0(5) . .
C27 C28 C29 108.2(4) . .
C24 C29 C28 96.6(3) . .
C10 C31 C35 124.9(3) . .
C10 C31 C32 121.8(3) . .
C35 C31 C32 57.52(19) . .
C35 C32 C34 125.8(3) . .
C35 C32 C33 112.3(3) . .
C34 C32 C33 112.5(3) . .
C35 C32 C31 61.1(2) . .
C34 C32 C31 121.3(3) . .
C33 C32 C31 114.7(3) . .
C36 C35 C32 116.1(3) . .
C36 C35 C31 124.2(3) . .
C32 C35 C31 61.4(2) . .
O11 C36 N31 117.3(3) . .
O11 C36 C35 125.6(3) . .
N31 C36 C35 117.0(3) . .
C38 C37 N31 113.1(3) . .
C38 C37 C42 115.3(3) . .
N31 C37 C42 108.0(3) . .
C39 C38 C37 115.3(4) . .
C40 C39 C38 112.9(5) . .
C39 C40 C41 102.5(5) . .
C42 C41 C40 109.4(4) . .
C37 C42 C41 101.5(3) . .
O12 C43 N32 126.3(3) . .
O12 C43 N31 122.0(3) . .
N32 C43 N31 111.7(3) . .
C49 C44 C45 109.2(5) . .
C49 C44 N32 108.5(3) . .
C45 C44 N32 101.4(3) . .
C44 C45 C46 105.9(4) . .
C47 C46 C45 99.9(4) . .
C46 C47 C48 111.7(4) . .
C49 C48 C47 79.6(5) . .
C44 C49 C48 106.8(4) . .
S1B S1A O51 60.6(2) . .
S1B S1A C52 63.4(3) . .
O51 S1A C52 106.3(3) . .
S1B S1A C51 60.6(3) . .
O51 S1A C51 89.7(3) . .
C52 S1A C51 101.0(4) . .
S1A S1B O51 64.9(2) . .
S1A S1B C52 63.2(2) . .
O51 S1B C52 109.2(3) . .
S1A S1B C51 75.5(3) . .
O51 S1B C51 99.6(3) . .
C52 S1B C51 110.0(4) . .
S1B O51 S1A 54.55(19) . .
S1B C51 S1A 43.9(2) . .
S1A C52 S1B 53.4(2) . .
O61 S2 C61 136.1(7) . .
O61 S2 C62 88.9(6) . .
C61 S2 C62 112.0(4) . .
O71 S3 C71 110.5(4) . .
O71 S3 C72 107.2(3) . .
C71 S3 C72 86.4(4) . .

loop_
_geom_bond_atom_site_label_1
_geom_bond_atom_site_label_2
_geom_bond_distance
_geom_bond_site_symmetry_2
Ni N2 1.890(2) 7_646
Ni N2 1.890(2) .
Ni N1 1.900(2) .
Ni N1 1.900(2) 7_646
O1 C16 1.200(4) .
O2 C23 1.175(4) .
O11 C36 1.218(4) .
O12 C43 1.205(4) .
N1 C4 1.395(3) .
N1 C1 1.420(3) .
N2 C6 1.336(4) .
N2 C9 1.350(3) .
N11 C16 1.355(4) .
N11 C17 1.467(4) .
N11 C23 1.490(4) .
N12 C23 1.328(4) .
N12 C24 1.487(4) .
N31 C36 1.393(4) .
N31 C43 1.475(4) .
N31 C37 1.515(4) .
N32 C43 1.312(4) .
N32 C44 1.462(4) .
C1 C10 1.402(4) 7_646
C1 C2 1.422(4) .
C2 C3 1.337(4) .
C3 C4 1.414(4) .
C4 C5 1.344(4) .
C5 C6 1.461(4) .
C5 C11 1.490(4) .
C6 C7 1.458(4) .
C7 C8 1.302(4) .
C8 C9 1.415(4) .
C9 C10 1.401(4) .
C10 C1 1.402(4) 7_646
C10 C31 1.463(4) .
C11 C15 1.516(4) .
C11 C12 1.578(5) .
C12 C13 1.421(5) .
C12 C15 1.493(5) .
C12 C14 1.633(5) .
C15 C16 1.532(5) .
C17 C18 1.477(5) .
C17 C22 1.514(5) .
C18 C19 1.527(5) .
C19 C20 1.509(5) .
C20 C21 1.500(6) .
C21 C22 1.482(5) .
C24 C25 1.445(5) .
C24 C29 1.621(6) .
C25 C26 1.571(6) .
C26 C27 1.437(8) .
C27 C28 1.618(9) .
C28 C29 1.815(7) .
C31 C35 1.554(4) .
C31 C32 1.559(4) .
C32 C35 1.498(4) .
C32 C34 1.501(6) .
C32 C33 1.556(5) .
C35 C36 1.450(4) .
C37 C38 1.425(5) .
C37 C42 1.539(5) .
C38 C39 1.393(6) .
C39 C40 1.152(12) .
C40 C41 1.807(15) .
C41 C42 1.684(7) .
C44 C49 1.413(6) .
C44 C45 1.453(7) .
C45 C46 1.635(8) .
C46 C47 1.523(7) .
C47 C48 1.784(11) .
C48 C49 1.743(9) .
S1A S1B 1.346(4) .
S1A O51 1.496(4) .
S1A C52 1.497(5) .
S1A C51 1.878(8) .
S1B O51 1.438(4) .
S1B C52 1.499(5) .
S1B C51 1.690(8) .
S2 O61 1.613(15) .
S2 C61 1.778(10) .
S2 C62 1.845(8) .
S3 O71 1.421(3) .
S3 C71 1.686(6) .
S3 C72 1.828(8) .
